data_4505583
loop_
_publ_author_name
'Ahmad, Musheer'
'Sharma, Manish K.'
'Das, Raja'
'Poddar, Pankaj'
'Bharadwaj, Parimal K.'

_publ_section_title
;
 Syntheses, Crystal Structures, and Magnetic Properties of Metal--Organic
 Hybrid Materials of Co(II) Using Flexible and Rigid Nitrogen-Based
 Ditopic Ligands as Spacers
;
_journal_issue 3
_journal_name_full 'Crystal Growth &amp; Design'
_journal_page_first 1571
_journal_paper_doi 10.1021/cg201619x
_journal_volume 12
_journal_year 2012
_chemical_formula_moiety 'C48 H46 Co4 N4 O21'
_chemical_formula_sum 'C48 H46 Co4 N4 O21'
_chemical_formula_weight 1250.61
_chemical_name_systematic
;
 ?
;
_space_group_IT_number 2
_symmetry_cell_setting triclinic
_symmetry_space_group_name_Hall '-P 1'
_symmetry_space_group_name_H-M 'P -1'
_atom_sites_solution_hydrogens geom
_atom_sites_solution_primary direct
_atom_sites_solution_secondary difmap
_audit_creation_method SHELXL-97
_cell_angle_alpha 83.681(5)
_cell_angle_beta 71.443(2)
_cell_angle_gamma 87.964(5)
_cell_formula_units_Z 2
_cell_length_a 10.659(3)
_cell_length_b 14.708(5)
_cell_length_c 16.638(5)
_cell_measurement_reflns_used 999
_cell_measurement_temperature 100(2)
_cell_measurement_theta_max 25.00
_cell_measurement_theta_min 2.02
_cell_volume 2457.7(13)
_computing_cell_refinement 'SAINT 6.45 ( Bruker, 2003)'
_computing_data_collection 'SMART 5.628 (Bruker, 2003)'
_computing_data_reduction 'SAINT 6.45 ( Bruker, 2003)'
_computing_molecular_graphics 'DIAMOND 2.1e'
_computing_structure_refinement 'SHELXL-97 (Sheldrick, 1997)'
_computing_structure_solution SIR-97
_diffrn_ambient_temperature 100(2)
_diffrn_measured_fraction_theta_full 0.977
_diffrn_measured_fraction_theta_max 0.977
_diffrn_measurement_device_type 'BRUKER SMART APEX'
_diffrn_measurement_method /w-scans
_diffrn_radiation_monochromator graphite
_diffrn_radiation_source 'fine-focus sealed tube'
_diffrn_radiation_type MoK\a
_diffrn_radiation_wavelength 0.71069
_diffrn_reflns_av_R_equivalents 0.0421
_diffrn_reflns_av_sigmaI/netI 0.0920
_diffrn_reflns_limit_h_max 12
_diffrn_reflns_limit_h_min -12
_diffrn_reflns_limit_k_max 17
_diffrn_reflns_limit_k_min -14
_diffrn_reflns_limit_l_max 19
_diffrn_reflns_limit_l_min -19
_diffrn_reflns_number 12357
_diffrn_reflns_theta_full 25.00
_diffrn_reflns_theta_max 25.00
_diffrn_reflns_theta_min 2.02
_exptl_absorpt_coefficient_mu 1.414
_exptl_absorpt_correction_T_max 0.8158
_exptl_absorpt_correction_T_min 0.7749
_exptl_absorpt_correction_type empirical
_exptl_absorpt_process_details SADABS
_exptl_crystal_colour Pink
_exptl_crystal_density_diffrn 1.690
_exptl_crystal_density_method 'not measured'
_exptl_crystal_description Block
_exptl_crystal_F_000 1276
_exptl_crystal_size_max 0.19
_exptl_crystal_size_mid 0.17
_exptl_crystal_size_min 0.15
_refine_diff_density_max 2.528
_refine_diff_density_min -1.148
_refine_diff_density_rms 0.224
_refine_ls_extinction_method none
_refine_ls_goodness_of_fit_ref 1.037
_refine_ls_hydrogen_treatment refU
_refine_ls_matrix_type full
_refine_ls_number_parameters 666
_refine_ls_number_reflns 8469
_refine_ls_number_restraints 11
_refine_ls_restrained_S_all 1.036
_refine_ls_R_factor_all 0.1111
_refine_ls_R_factor_gt 0.0805
_refine_ls_shift/su_max 0.000
_refine_ls_shift/su_mean 0.000
_refine_ls_structure_factor_coef Fsqd
_refine_ls_weighting_details 'calc w=1/[\s^2^(Fo^2^)+(0.1488P)^2^+8.9989P] where P=(Fo^2^+2Fc^2^)/3'
_refine_ls_weighting_scheme calc
_refine_ls_wR_factor_gt 0.2182
_refine_ls_wR_factor_ref 0.2499
_reflns_number_gt 5984
_reflns_number_total 8469
_reflns_threshold_expression >2sigma(I)
_cod_data_source_file cg201619x_si_002.cif
_cod_data_source_block COmpound1
_cod_depositor_comments
;
The following automatic conversions were performed:

'_symmetry_cell_setting' value 'Triclinic' changed to 'triclinic'
according to /home/saulius/struct/CIF-dictionaries/cif_core.dic
dictionary named 'cif_core.dic' version 2.4.1 from 2010-06-29.

Automatic conversion script
Id: cif_fix_values 1715 2011-07-08 13:25:40Z adriana 
;
_cod_original_cell_volume 2457.7(14)
_cod_original_sg_symbol_H-M P-1
_cod_database_code 4505583

loop_
_symmetry_equiv_pos_as_xyz
'x, y, z'
'-x, -y, -z'

loop_
_atom_site_label
_atom_site_type_symbol
_atom_site_fract_x
_atom_site_fract_y
_atom_site_fract_z
_atom_site_U_iso_or_equiv
_atom_site_adp_type
_atom_site_occupancy
_atom_site_symmetry_multiplicity
_atom_site_calc_flag
_atom_site_refinement_flags
Co1 Co 0.78626(10) 0.37205(7) 0.38230(6) 0.0155(3) Uiso 1 1 d .
Co2 Co 0.51640(10) 0.33101(7) 0.57661(6) 0.0159(3) Uani 1 1 d D
Co3 Co 0.66482(10) 0.15528(7) 0.61936(6) 0.0160(3) Uani 1 1 d .
Co4 Co 0.58197(10) 0.21086(7) 0.42729(6) 0.0162(3) Uani 1 1 d D
O1 O 0.5303(5) 0.1931(3) 0.5581(3) 0.0170(11) Uani 1 1 d D
O2 O 0.5924(5) 0.3474(3) 0.4467(3) 0.0156(11) Uani 1 1 d D
O3 O 0.6145(6) 0.2386(4) 0.3001(3) 0.0213(12) Uani 1 1 d .
O4 O 0.7569(6) 0.3558(4) 0.2672(3) 0.0203(12) Uani 1 1 d .
O5 O 0.8876(6) 0.2936(4) -0.1577(4) 0.0253(13) Uiso 1 1 d .
O6 O 0.6983(5) 0.3013(3) -0.4021(3) 0.0169(11) Uiso 1 1 d .
O7 O 0.8369(6) 0.3903(4) -0.5084(4) 0.0245(13) Uiso 1 1 d .
O8 O 1.3266(6) 0.3643(4) -0.4439(4) 0.0327(15) Uiso 1 1 d .
O9 O 1.2688(6) 0.4858(4) -0.3721(4) 0.0234(13) Uiso 1 1 d .
O11 O 0.4172(6) 0.3043(4) 0.7043(3) 0.0243(13) Uani 1 1 d .
O12 O 0.2250(6) 0.1842(4) 1.1620(4) 0.0289(14) Uiso 1 1 d .
O13 O -0.2101(5) 0.2238(3) 1.4021(3) 0.0158(11) Uiso 1 1 d .
O14 O -0.1782(5) 0.1339(3) 1.5115(3) 0.0185(12) Uiso 1 1 d .
O15 O 0.2921(6) 0.0525(4) 1.4903(4) 0.0244(13) Uiso 1 1 d .
O16 O 0.3897(6) -0.0169(4) 1.3729(3) 0.0223(12) Uiso 1 1 d .
O19 O 0.5198(6) 0.1744(4) 0.7334(3) 0.0231(13) Uani 1 1 d .
N1 N 0.9890(6) 0.3959(4) 0.3146(4) 0.0192(15) Uani 1 1 d .
N2 N 1.4215(8) 0.4973(5) 0.0888(5) 0.037(2) Uani 1 1 d .
N3 N 0.8015(7) 0.1208(5) 0.6863(4) 0.0204(15) Uani 1 1 d .
N4 N 1.0120(8) -0.0005(5) 0.9112(5) 0.0331(19) Uani 1 1 d .
C1 C 0.6928(8) 0.2965(5) 0.2486(5) 0.0183(17) Uani 1 1 d .
C2 C 0.7101(8) 0.2901(5) 0.1567(5) 0.0185(17) Uani 1 1 d .
C3 C 0.6319(9) 0.2339(6) 0.1314(5) 0.0262(19) Uani 1 1 d .
H3 H 0.5675 0.1980 0.1724 0.031 Uiso 1 1 calc R
C4 C 0.6475(8) 0.2300(6) 0.0463(5) 0.0242(19) Uani 1 1 d .
H4 H 0.5932 0.1916 0.0312 0.029 Uiso 1 1 calc R
C5 C 0.7422(8) 0.2822(6) -0.0170(5) 0.0208(18) Uani 1 1 d .
C6 C 0.8215(8) 0.3385(6) 0.0082(5) 0.0245(19) Uani 1 1 d .
H6 H 0.8852 0.3749 -0.0329 0.029 Uiso 1 1 calc R
C7 C 0.8077(8) 0.3414(6) 0.0922(5) 0.0204(17) Uani 1 1 d .
H7 H 0.8643 0.3782 0.1071 0.024 Uiso 1 1 calc R
C8 C 0.7520(8) 0.2841(6) -0.1087(5) 0.0239(18) Uani 1 1 d .
H8A H 0.7168 0.2279 -0.1185 0.029 Uiso 1 1 calc R
H8B H 0.7015 0.3350 -0.1247 0.029 Uiso 1 1 calc R
C9 C 0.9229(8) 0.3219(5) -0.2422(4) 0.0188(17) Uani 1 1 d .
C10 C 1.0529(8) 0.3491(6) -0.2791(5) 0.0222(18) Uani 1 1 d .
H10 H 1.1096 0.3448 -0.2463 0.027 Uiso 1 1 calc R
C11 C 1.0999(8) 0.3827(5) -0.3644(5) 0.0186(17) Uani 1 1 d .
C12 C 1.2412(8) 0.4146(5) -0.3970(5) 0.0179(17) Uani 1 1 d .
C13 C 1.0172(8) 0.3851(5) -0.4145(5) 0.0197(17) Uani 1 1 d .
H13 H 1.0489 0.4069 -0.4719 0.024 Uiso 1 1 calc R
C14 C 0.8888(8) 0.3553(5) -0.3792(5) 0.0198(17) Uani 1 1 d .
C15 C 0.8023(8) 0.3498(5) -0.4332(5) 0.0184(17) Uani 1 1 d .
C16 C 0.8400(8) 0.3248(5) -0.2921(5) 0.0189(17) Uani 1 1 d .
H16 H 0.7522 0.3064 -0.2677 0.023 Uiso 1 1 calc R
C17 C 1.0242(9) 0.4437(6) 0.2371(5) 0.0232(18) Uani 1 1 d .
H17 H 0.9580 0.4637 0.2140 0.028 Uiso 1 1 calc R
C18 C 1.1518(9) 0.4642(6) 0.1909(5) 0.0245(19) Uani 1 1 d .
H18 H 1.1711 0.4969 0.1373 0.029 Uiso 1 1 calc R
C19 C 1.2526(9) 0.4368(6) 0.2230(6) 0.031(2) Uani 1 1 d .
C20 C 1.2191(8) 0.3855(6) 0.3032(6) 0.0254(19) Uani 1 1 d .
H20 H 1.2842 0.3637 0.3266 0.030 Uiso 1 1 calc R
C21 C 1.0881(8) 0.3684(6) 0.3459(5) 0.0227(18) Uani 1 1 d .
H21 H 1.0660 0.3359 0.3997 0.027 Uiso 1 1 calc R
C22 C 1.3959(10) 0.4659(8) 0.1793(7) 0.048(3) Uani 1 1 d .
H22A H 1.4165 0.5148 0.2077 0.058 Uiso 1 1 calc R
H22B H 1.4535 0.4146 0.1846 0.058 Uiso 1 1 calc R
C23 C 1.4244(11) 0.4219(7) 0.0380(8) 0.053(3) Uani 1 1 d .
H23A H 1.3402 0.3901 0.0593 0.063 Uiso 1 1 calc R
H23B H 1.4929 0.3788 0.0435 0.063 Uiso 1 1 calc R
C24 C 1.4508(10) 0.4561(7) -0.0542(7) 0.049(3) Uani 1 1 d .
H24A H 1.4505 0.4050 -0.0864 0.059 Uiso 1 1 calc R
H24B H 1.3811 0.4980 -0.0600 0.059 Uiso 1 1 calc R
C25 C 0.9318(8) 0.1296(5) 0.6525(5) 0.0208(18) Uani 1 1 d .
H25 H 0.9645 0.1585 0.5973 0.025 Uiso 1 1 calc R
C26 C 1.0233(9) 0.0989(6) 0.6930(6) 0.0258(19) Uani 1 1 d .
H26 H 1.1137 0.1059 0.6654 0.031 Uiso 1 1 calc R
C27 C 0.9758(10) 0.0577(6) 0.7757(5) 0.028(2) Uani 1 1 d .
C28 C 0.8414(10) 0.0492(6) 0.8140(5) 0.028(2) Uani 1 1 d .
H28 H 0.8068 0.0224 0.8698 0.033 Uiso 1 1 calc R
C29 C 0.7585(9) 0.0815(5) 0.7675(5) 0.0205(17) Uani 1 1 d .
H29 H 0.6676 0.0757 0.7940 0.025 Uiso 1 1 calc R
C30 C 1.0729(10) 0.0196(7) 0.8206(6) 0.034(2) Uani 1 1 d .
H30A H 1.1122 -0.0359 0.7967 0.041 Uiso 1 1 calc R
H30B H 1.1435 0.0636 0.8101 0.041 Uiso 1 1 calc R
C31 C 0.9806(11) 0.0828(6) 0.9552(6) 0.036(2) Uani 1 1 d .
H31A H 0.9275 0.1234 0.9290 0.043 Uiso 1 1 calc R
H31B H 1.0619 0.1145 0.9491 0.043 Uiso 1 1 calc R
C32 C 0.9067(11) 0.0608(6) 1.0477(6) 0.038(2) Uani 1 1 d .
H32A H 0.8859 0.1168 1.0751 0.045 Uiso 1 1 calc R
H32B H 0.8242 0.0304 1.0542 0.045 Uiso 1 1 calc R
C33 C 0.4386(8) 0.2377(5) 0.7548(5) 0.0205(18) Uani 1 1 d .
C34 C 0.3574(8) 0.2330(6) 0.8475(5) 0.0213(18) Uani 1 1 d .
C35 C 0.2650(8) 0.3005(6) 0.8793(5) 0.0227(18) Uani 1 1 d .
H35 H 0.2499 0.3489 0.8426 0.027 Uiso 1 1 calc R
C36 C 0.1966(8) 0.2955(6) 0.9647(5) 0.0255(19) Uani 1 1 d .
H36 H 0.1349 0.3408 0.9846 0.031 Uiso 1 1 calc R
C37 C 0.2156(8) 0.2258(6) 1.0221(5) 0.0228(18) Uani 1 1 d .
C38 C 0.3107(9) 0.1591(6) 0.9902(5) 0.029(2) Uani 1 1 d .
H38 H 0.3275 0.1115 1.0272 0.035 Uiso 1 1 calc R
C39 C 0.3796(10) 0.1640(6) 0.9039(5) 0.031(2) Uani 1 1 d .
H39 H 0.4423 0.1194 0.8837 0.038 Uiso 1 1 calc R
C40 C 0.1373(9) 0.2185(7) 1.1154(5) 0.029(2) Uani 1 1 d .
H40A H 0.1031 0.2780 1.1319 0.035 Uiso 1 1 calc R
H40B H 0.0632 0.1771 1.1273 0.035 Uiso 1 1 calc R
C41 C 0.1704(8) 0.1601(5) 1.2472(5) 0.0196(17) Uani 1 1 d .
C42 C 0.0403(8) 0.1756(5) 1.2952(5) 0.0191(17) Uani 1 1 d .
H42 H -0.0182 0.2045 1.2694 0.023 Uiso 1 1 calc R
C43 C -0.0026(8) 0.1473(5) 1.3827(5) 0.0188(17) Uani 1 1 d .
C44 C -0.1417(8) 0.1694(5) 1.4367(5) 0.0161(16) Uani 1 1 d .
C45 C 0.0838(8) 0.1026(5) 1.4213(5) 0.0167(16) Uani 1 1 d .
H45 H 0.0550 0.0838 1.4794 0.020 Uiso 1 1 calc R
C46 C 0.2137(8) 0.0862(5) 1.3723(5) 0.0195(17) Uani 1 1 d .
C47 C 0.3041(9) 0.0372(6) 1.4157(5) 0.0260(19) Uani 1 1 d .
C48 C 0.2568(8) 0.1143(6) 1.2864(5) 0.0225(18) Uani 1 1 d .
H48 H 0.3436 0.1030 1.2541 0.027 Uiso 1 1 calc R
OW1 O 0.5374(6) 0.4714(4) 0.5907(4) 0.0294(14) Uani 1 1 d D
OW2 O 0.5993(6) 0.0713(4) 0.4155(4) 0.0207(12) Uani 1 1 d D
OW3 O 0.3690(6) 0.2315(4) 0.4464(3) 0.0208(12) Uani 1 1 d D
OW5 O 0.606(3) 0.0319(16) 1.2224(15) 0.253(13) Uani 1 1 d .
OW4 O 0.411(4) 0.491(3) 0.742(2) 0.355(18) Uiso 1 1 d .
H2O H 0.555(10) 0.404(4) 0.434(7) 0.06(3) Uiso 1 1 d D
H4O H 0.440(2) 0.181(3) 0.569(3) 0.4(2) Uiso 1 1 d D
H1W1 H 0.600(5) 0.506(4) 0.545(3) 0.002(17) Uiso 1 1 d D
H3O3 H 0.332(8) 0.173(3) 0.452(6) 0.02(2) Uiso 1 1 d D
H2W3 H 0.319(13) 0.269(8) 0.489(6) 0.10(5) Uiso 1 1 d D
H2W1 H 0.447(3) 0.490(4) 0.607(10) 0.11(6) Uiso 1 1 d D
H2W2 H 0.543(9) 0.042(7) 0.392(6) 0.05(3) Uiso 1 1 d D
H1W2 H 0.651(8) 0.025(5) 0.435(6) 0.03(3) Uiso 1 1 d D

loop_
_atom_site_aniso_label
_atom_site_aniso_U_11
_atom_site_aniso_U_22
_atom_site_aniso_U_33
_atom_site_aniso_U_23
_atom_site_aniso_U_13
_atom_site_aniso_U_12
Co2 0.0153(6) 0.0199(6) 0.0119(5) -0.0038(4) -0.0024(4) -0.0006(4)
Co3 0.0151(6) 0.0228(6) 0.0096(5) -0.0032(4) -0.0030(4) 0.0013(4)
Co4 0.0162(6) 0.0214(6) 0.0108(5) -0.0017(4) -0.0040(4) -0.0006(4)
O1 0.015(3) 0.021(3) 0.018(3) 0.000(2) -0.008(2) -0.004(2)
O2 0.018(3) 0.013(3) 0.016(3) -0.001(2) -0.004(2) -0.001(2)
O3 0.025(3) 0.029(3) 0.009(3) -0.002(2) -0.005(2) -0.005(2)
O4 0.025(3) 0.023(3) 0.016(3) -0.006(2) -0.010(2) -0.006(2)
O11 0.021(3) 0.030(3) 0.018(3) 0.000(2) -0.003(2) 0.006(2)
O19 0.020(3) 0.032(3) 0.015(3) -0.001(2) -0.004(2) 0.005(2)
N1 0.017(4) 0.022(3) 0.013(3) -0.003(3) 0.002(3) 0.006(3)
N2 0.021(4) 0.037(4) 0.040(5) 0.002(4) 0.009(4) -0.004(3)
N3 0.021(4) 0.027(4) 0.013(3) -0.005(3) -0.004(3) -0.002(3)
N4 0.047(5) 0.036(4) 0.029(4) -0.015(3) -0.030(4) 0.016(4)
C1 0.018(4) 0.026(4) 0.014(4) -0.006(3) -0.007(3) 0.007(3)
C2 0.019(4) 0.027(4) 0.009(4) -0.003(3) -0.004(3) 0.003(3)
C3 0.029(5) 0.037(5) 0.013(4) -0.008(4) -0.005(4) -0.005(4)
C4 0.021(5) 0.028(4) 0.026(4) 0.000(4) -0.011(4) -0.007(4)
C5 0.024(5) 0.027(4) 0.014(4) -0.004(3) -0.008(3) -0.005(3)
C6 0.018(4) 0.035(5) 0.015(4) 0.003(3) 0.003(3) -0.012(4)
C7 0.023(4) 0.029(4) 0.011(4) -0.001(3) -0.007(3) -0.007(3)
C8 0.015(4) 0.030(5) 0.024(4) -0.001(4) -0.003(4) -0.002(3)
C9 0.022(4) 0.025(4) 0.006(3) -0.004(3) 0.001(3) 0.001(3)
C10 0.023(5) 0.032(5) 0.018(4) -0.009(3) -0.015(4) 0.002(4)
C11 0.022(4) 0.023(4) 0.009(4) -0.008(3) 0.000(3) 0.000(3)
C12 0.023(4) 0.016(4) 0.017(4) -0.007(3) -0.009(3) 0.003(3)
C13 0.025(5) 0.024(4) 0.008(4) -0.002(3) -0.001(3) -0.002(3)
C14 0.022(4) 0.023(4) 0.015(4) -0.005(3) -0.006(3) 0.000(3)
C15 0.016(4) 0.024(4) 0.014(4) -0.006(3) -0.002(3) -0.002(3)
C16 0.016(4) 0.021(4) 0.019(4) -0.002(3) -0.004(3) -0.003(3)
C17 0.023(5) 0.026(4) 0.020(4) -0.006(3) -0.004(4) 0.002(3)
C18 0.026(5) 0.028(4) 0.013(4) 0.001(3) 0.001(4) -0.001(4)
C19 0.017(5) 0.033(5) 0.036(5) -0.002(4) 0.002(4) -0.003(4)
C20 0.018(4) 0.024(4) 0.035(5) -0.004(4) -0.008(4) -0.004(3)
C21 0.026(5) 0.026(4) 0.015(4) -0.005(3) -0.003(4) 0.004(3)
C22 0.022(5) 0.046(6) 0.062(7) -0.001(5) 0.006(5) -0.001(4)
C23 0.039(6) 0.026(5) 0.069(8) -0.001(5) 0.016(6) -0.014(4)
C24 0.021(5) 0.043(6) 0.063(7) -0.006(5) 0.018(5) -0.010(4)
C25 0.026(5) 0.020(4) 0.018(4) -0.001(3) -0.010(4) -0.002(3)
C26 0.022(5) 0.028(5) 0.030(5) -0.006(4) -0.012(4) 0.002(4)
C27 0.037(6) 0.033(5) 0.021(4) -0.010(4) -0.017(4) 0.002(4)
C28 0.044(6) 0.025(4) 0.019(4) -0.001(3) -0.016(4) 0.007(4)
C29 0.024(5) 0.026(4) 0.015(4) -0.005(3) -0.010(3) 0.006(3)
C30 0.038(6) 0.044(6) 0.030(5) -0.008(4) -0.025(5) 0.012(4)
C31 0.052(7) 0.036(5) 0.038(5) -0.015(4) -0.038(5) 0.015(4)
C32 0.059(7) 0.030(5) 0.037(5) -0.012(4) -0.031(5) 0.011(5)
C33 0.015(4) 0.023(4) 0.018(4) -0.003(3) 0.002(3) 0.000(3)
C34 0.023(5) 0.026(4) 0.013(4) -0.001(3) -0.004(3) 0.001(3)
C35 0.021(5) 0.036(5) 0.009(4) 0.000(3) -0.003(3) 0.001(4)
C36 0.017(4) 0.034(5) 0.023(4) -0.005(4) -0.003(4) 0.011(4)
C37 0.019(4) 0.035(5) 0.016(4) -0.004(3) -0.008(3) 0.004(3)
C38 0.031(5) 0.035(5) 0.014(4) 0.001(4) 0.003(4) 0.008(4)
C39 0.041(6) 0.034(5) 0.012(4) -0.002(4) 0.000(4) 0.010(4)
C40 0.020(5) 0.046(5) 0.016(4) -0.003(4) 0.002(4) 0.010(4)
C41 0.022(4) 0.028(4) 0.007(4) -0.003(3) -0.003(3) -0.001(3)
C42 0.019(4) 0.027(4) 0.011(4) -0.006(3) -0.005(3) 0.010(3)
C43 0.020(4) 0.020(4) 0.013(4) -0.008(3) 0.001(3) -0.001(3)
C44 0.019(4) 0.019(4) 0.013(4) -0.004(3) -0.008(3) -0.004(3)
C45 0.015(4) 0.014(4) 0.022(4) -0.001(3) -0.007(3) 0.001(3)
C46 0.023(5) 0.020(4) 0.013(4) 0.000(3) -0.004(3) -0.001(3)
C47 0.024(5) 0.023(4) 0.024(4) 0.003(3) 0.002(4) -0.005(3)
C48 0.016(4) 0.030(5) 0.020(4) -0.008(3) -0.003(3) 0.007(3)
OW1 0.032(4) 0.022(3) 0.036(4) -0.008(3) -0.011(3) 0.001(3)
OW2 0.018(3) 0.024(3) 0.023(3) 0.001(2) -0.013(3) 0.003(2)
OW3 0.026(3) 0.022(3) 0.017(3) -0.006(2) -0.009(3) -0.003(2)
OW5 0.25(3) 0.22(2) 0.22(2) 0.022(18) 0.01(2) 0.05(2)

loop_
_atom_type_symbol
_atom_type_description
_atom_type_scat_dispersion_real
_atom_type_scat_dispersion_imag
_atom_type_scat_source
C C 0.0033 0.0016 'International Tables Vol C Tables 4.2.6.8 and 6.1.1.4'
H H 0.0000 0.0000 'International Tables Vol C Tables 4.2.6.8 and 6.1.1.4'
N N 0.0061 0.0033 'International Tables Vol C Tables 4.2.6.8 and 6.1.1.4'
O O 0.0106 0.0060 'International Tables Vol C Tables 4.2.6.8 and 6.1.1.4'
Co Co 0.3494 0.9721 'International Tables Vol C Tables 4.2.6.8 and 6.1.1.4'

loop_
_geom_angle_atom_site_label_1
_geom_angle_atom_site_label_2
_geom_angle_atom_site_label_3
_geom_angle
_geom_angle_site_symmetry_1
_geom_angle_site_symmetry_3
O2 Co1 O4 91.3(2) . .
O2 Co1 O7 94.6(2) . 1_556
O4 Co1 O7 174.1(2) . 1_556
O2 Co1 N1 179.2(2) . .
O4 Co1 N1 88.4(2) . .
O7 Co1 N1 85.7(2) 1_556 .
O2 Co1 O9 86.2(2) . 2_765
O4 Co1 O9 90.9(2) . 2_765
O7 Co1 O9 89.8(2) 1_556 2_765
N1 Co1 O9 94.5(2) . 2_765
O2 Co1 O13 80.2(2) . 1_654
O4 Co1 O13 86.2(2) . 1_654
O7 Co1 O13 94.5(2) 1_556 1_654
N1 Co1 O13 99.1(2) . 1_654
O9 Co1 O13 166.0(2) 2_765 1_654
O2 Co2 O11 171.3(2) . .
O2 Co2 O1 82.8(2) . .
O11 Co2 O1 92.6(2) . .
O2 Co2 O6 95.7(2) . 1_556
O11 Co2 O6 90.8(2) . 1_556
O1 Co2 O6 81.0(2) . 1_556
O2 Co2 OW1 94.6(2) . .
O11 Co2 OW1 91.1(2) . .
O1 Co2 OW1 170.4(2) . .
O6 Co2 OW1 90.1(2) 1_556 .
O2 Co2 O8 84.9(2) . 1_456
O11 Co2 O8 88.6(2) . 1_456
O1 Co2 O8 100.1(2) . 1_456
O6 Co2 O8 178.8(2) 1_556 1_456
OW1 Co2 O8 88.8(2) . 1_456
O1 Co3 O19 88.4(2) . .
O1 Co3 O14 96.7(2) . 1_654
O19 Co3 O14 174.8(2) . 1_654
O1 Co3 N3 177.5(2) . .
O19 Co3 N3 89.8(2) . .
O14 Co3 N3 85.1(2) 1_654 .
O1 Co3 O16 89.6(2) . 2_657
O19 Co3 O16 92.1(2) . 2_657
O14 Co3 O16 88.4(2) 1_654 2_657
N3 Co3 O16 92.2(2) . 2_657
O1 Co3 O6 80.5(2) . 1_556
O19 Co3 O6 88.8(2) . 1_556
O14 Co3 O6 91.5(2) 1_654 1_556
N3 Co3 O6 97.8(2) . 1_556
O16 Co3 O6 170.0(2) 2_657 1_556
O3 Co4 O1 173.2(2) . .
O3 Co4 OW2 90.8(2) . .
O1 Co4 OW2 93.7(2) . .
O3 Co4 O2 94.0(2) . .
O1 Co4 O2 82.4(2) . .
OW2 Co4 O2 170.2(2) . .
O3 Co4 O13 87.8(2) . 1_654
O1 Co4 O13 97.1(2) . 1_654
OW2 Co4 O13 91.7(2) . 1_654
O2 Co4 O13 79.9(2) . 1_654
O3 Co4 OW3 88.2(2) . .
O1 Co4 OW3 86.0(2) . .
OW2 Co4 OW3 100.7(2) . .
O2 Co4 OW3 88.0(2) . .
O13 Co4 OW3 167.0(2) 1_654 .
Co3 O1 Co4 122.0(3) . .
Co3 O1 Co2 98.4(2) . .
Co4 O1 Co2 96.8(2) . .
Co1 O2 Co2 123.6(3) . .
Co1 O2 Co4 99.7(2) . .
Co2 O2 Co4 97.1(2) . .
C1 O3 Co4 128.1(5) . .
C1 O4 Co1 130.1(5) . .
C9 O5 C8 120.2(6) . .
C15 O6 Co2 125.4(5) . 1_554
C15 O6 Co3 132.9(5) . 1_554
Co2 O6 Co3 93.9(2) 1_554 1_554
C15 O7 Co1 133.0(5) . 1_554
C12 O8 Co2 122.2(5) . 1_654
C12 O9 Co1 136.0(5) . 2_765
C33 O11 Co2 126.7(5) . .
C41 O12 C40 117.4(7) . .
C44 O13 Co4 124.1(5) . 1_456
C44 O13 Co1 131.1(5) . 1_456
Co4 O13 Co1 93.8(2) 1_456 1_456
C44 O14 Co3 134.6(5) . 1_456
C47 O16 Co3 117.9(5) . 2_657
C33 O19 Co3 131.8(5) . .
C17 N1 C21 116.5(7) . .
C17 N1 Co1 119.7(6) . .
C21 N1 Co1 123.7(5) . .
C23 N2 C24 107.8(8) . 2_865
C23 N2 C22 112.3(8) . .
C24 N2 C22 110.2(9) 2_865 .
C25 N3 C29 115.4(7) . .
C25 N3 Co3 124.6(5) . .
C29 N3 Co3 119.9(6) . .
C30 N4 C31 112.2(8) . .
C30 N4 C32 113.4(8) . 2_757
C31 N4 C32 108.2(7) . 2_757
O4 C1 O3 126.6(7) . .
O4 C1 C2 118.5(7) . .
O3 C1 C2 115.0(7) . .
C3 C2 C7 117.1(7) . .
C3 C2 C1 121.9(7) . .
C7 C2 C1 121.0(7) . .
C4 C3 C2 121.3(8) . .
C3 C4 C5 121.4(8) . .
C4 C5 C6 117.5(7) . .
C4 C5 C8 121.5(7) . .
C6 C5 C8 120.8(7) . .
C7 C6 C5 121.2(7) . .
C6 C7 C2 121.5(8) . .
O5 C8 C5 107.8(7) . .
O5 C9 C10 115.1(7) . .
O5 C9 C16 125.4(7) . .
C10 C9 C16 119.5(7) . .
C9 C10 C11 120.6(8) . .
C10 C11 C13 119.9(8) . .
C10 C11 C12 116.3(7) . .
C13 C11 C12 123.9(7) . .
O9 C12 O8 123.9(8) . .
O9 C12 C11 117.9(7) . .
O8 C12 C11 118.1(7) . .
C14 C13 C11 120.0(7) . .
C13 C14 C16 120.0(8) . .
C13 C14 C15 120.8(7) . .
C16 C14 C15 119.1(7) . .
O6 C15 O7 123.0(7) . .
O6 C15 C14 117.5(7) . .
O7 C15 C14 119.4(7) . .
C9 C16 C14 119.9(7) . .
N1 C17 C18 123.2(8) . .
C17 C18 C19 120.3(8) . .
C18 C19 C20 117.9(8) . .
C18 C19 C22 123.2(8) . .
C20 C19 C22 118.8(9) . .
C21 C20 C19 118.2(8) . .
N1 C21 C20 123.9(8) . .
N2 C22 C19 112.0(9) . .
N2 C23 C24 111.1(8) . .
N2 C24 C23 110.8(10) 2_865 .
N3 C25 C26 125.1(8) . .
C27 C26 C25 117.9(8) . .
C28 C27 C26 119.0(8) . .
C28 C27 C30 121.6(8) . .
C26 C27 C30 119.4(9) . .
C27 C28 C29 118.4(8) . .
N3 C29 C28 124.1(8) . .
N4 C30 C27 112.8(8) . .
N4 C31 C32 111.2(8) . .
N4 C32 C31 109.9(8) 2_757 .
O19 C33 O11 125.5(7) . .
O19 C33 C34 116.5(7) . .
O11 C33 C34 118.0(7) . .
C39 C34 C35 118.4(7) . .
C39 C34 C33 119.7(7) . .
C35 C34 C33 121.8(7) . .
C36 C35 C34 120.0(8) . .
C35 C36 C37 122.5(8) . .
C36 C37 C38 117.4(7) . .
C36 C37 C40 122.5(8) . .
C38 C37 C40 120.0(7) . .
C39 C38 C37 120.1(8) . .
C34 C39 C38 121.6(8) . .
O12 C40 C37 107.5(7) . .
O12 C41 C42 125.7(7) . .
O12 C41 C48 114.6(7) . .
C42 C41 C48 119.7(7) . .
C41 C42 C43 119.6(7) . .
C45 C43 C42 120.3(7) . .
C45 C43 C44 119.6(7) . .
C42 C43 C44 120.0(7) . .
O14 C44 O13 125.7(7) . .
O14 C44 C43 116.6(7) . .
O13 C44 C43 117.7(6) . .
C43 C45 C46 119.6(7) . .
C48 C46 C45 120.3(7) . .
C48 C46 C47 121.4(7) . .
C45 C46 C47 118.3(7) . .
O15 C47 O16 124.5(8) . .
O15 C47 C46 118.4(7) . .
O16 C47 C46 117.1(7) . .
C46 C48 C41 120.4(8) . .

loop_
_geom_bond_atom_site_label_1
_geom_bond_atom_site_label_2
_geom_bond_distance
_geom_bond_site_symmetry_2
Co1 O2 2.027(5) .
Co1 O4 2.076(5) .
Co1 O7 2.102(6) 1_556
Co1 N1 2.116(7) .
Co1 O9 2.154(6) 2_765
Co1 O13 2.170(5) 1_654
Co2 O2 2.043(5) .
Co2 O11 2.049(5) .
Co2 O1 2.078(5) .
Co2 O6 2.102(5) 1_556
Co2 OW1 2.132(6) .
Co2 O8 2.187(7) 1_456
Co3 O1 2.038(5) .
Co3 O19 2.071(5) .
Co3 O14 2.073(5) 1_654
Co3 N3 2.115(7) .
Co3 O16 2.116(6) 2_657
Co3 O6 2.162(5) 1_556
Co4 O3 2.030(5) .
Co4 O1 2.057(5) .
Co4 OW2 2.080(6) .
Co4 O2 2.081(5) .
Co4 O13 2.132(5) 1_654
Co4 OW3 2.204(6) .
O3 C1 1.261(10) .
O4 C1 1.249(10) .
O5 C9 1.356(9) .
O5 C8 1.419(10) .
O6 C15 1.270(9) .
O6 Co2 2.102(5) 1_554
O6 Co3 2.162(5) 1_554
O7 C15 1.271(9) .
O7 Co1 2.102(6) 1_554
O8 C12 1.270(10) .
O8 Co2 2.187(7) 1_654
O9 C12 1.245(10) .
O9 Co1 2.154(6) 2_765
O11 C33 1.281(9) .
O12 C41 1.360(9) .
O12 C40 1.439(10) .
O13 C44 1.275(9) .
O13 Co4 2.132(5) 1_456
O13 Co1 2.170(5) 1_456
O14 C44 1.239(9) .
O14 Co3 2.073(5) 1_456
O15 C47 1.251(10) .
O16 C47 1.278(10) .
O16 Co3 2.116(6) 2_657
O19 C33 1.250(10) .
N1 C17 1.345(10) .
N1 C21 1.351(11) .
N2 C23 1.460(14) .
N2 C24 1.462(12) 2_865
N2 C22 1.467(14) .
N3 C25 1.327(11) .
N3 C29 1.351(10) .
N4 C30 1.440(12) .
N4 C31 1.471(11) .
N4 C32 1.480(11) 2_757
C1 C2 1.493(10) .
C2 C3 1.381(12) .
C2 C7 1.404(11) .
C3 C4 1.378(12) .
C4 C5 1.385(11) .
C5 C6 1.389(12) .
C5 C8 1.493(11) .
C6 C7 1.362(11) .
C9 C10 1.378(12) .
C9 C16 1.388(12) .
C10 C11 1.386(11) .
C11 C13 1.390(12) .
C11 C12 1.502(11) .
C13 C14 1.373(11) .
C14 C16 1.402(11) .
C14 C15 1.488(11) .
C17 C18 1.358(12) .
C18 C19 1.374(13) .
C19 C20 1.404(12) .
C19 C22 1.521(13) .
C20 C21 1.368(12) .
C23 C24 1.500(16) .
C24 N2 1.462(12) 2_865
C25 C26 1.389(12) .
C26 C27 1.382(12) .
C27 C28 1.374(13) .
C27 C30 1.518(12) .
C28 C29 1.390(12) .
C31 C32 1.494(14) .
C32 N4 1.480(11) 2_757
C33 C34 1.505(11) .
C34 C39 1.372(11) .
C34 C35 1.398(12) .
C35 C36 1.370(11) .
C36 C37 1.377(12) .
C37 C38 1.406(12) .
C37 C40 1.504(11) .
C38 C39 1.384(11) .
C41 C42 1.389(11) .
C41 C48 1.403(12) .
C42 C43 1.399(11) .
C43 C45 1.389(11) .
C43 C44 1.514(11) .
C45 C46 1.394(11) .
C46 C48 1.376(11) .
C46 C47 1.498(12) .

loop_
_geom_torsion_atom_site_label_1
_geom_torsion_atom_site_label_2
_geom_torsion_atom_site_label_3
_geom_torsion_atom_site_label_4
_geom_torsion
_geom_torsion_site_symmetry_1
_geom_torsion_site_symmetry_4
O19 Co3 O1 Co4 173.6(3) . .
O14 Co3 O1 Co4 -5.9(3) 1_654 .
O16 Co3 O1 Co4 -94.3(3) 2_657 .
O6 Co3 O1 Co4 84.5(3) 1_556 .
O19 Co3 O1 Co2 70.1(2) . .
O14 Co3 O1 Co2 -109.4(2) 1_654 .
O16 Co3 O1 Co2 162.2(2) 2_657 .
O6 Co3 O1 Co2 -19.0(2) 1_556 .
OW2 Co4 O1 Co3 73.8(3) . .
O2 Co4 O1 Co3 -97.1(3) . .
O13 Co4 O1 Co3 -18.3(3) 1_654 .
OW3 Co4 O1 Co3 174.4(3) . .
O3 Co4 O1 Co2 -50.2(19) . .
OW2 Co4 O1 Co2 178.2(2) . .
O2 Co4 O1 Co2 7.3(2) . .
O13 Co4 O1 Co2 86.0(2) 1_654 .
OW3 Co4 O1 Co2 -81.3(2) . .
O2 Co2 O1 Co3 116.5(2) . .
O11 Co2 O1 Co3 -70.9(2) . .
O6 Co2 O1 Co3 19.5(2) 1_556 .
O8 Co2 O1 Co3 -160.0(2) 1_456 .
O2 Co2 O1 Co4 -7.4(2) . .
O11 Co2 O1 Co4 165.2(2) . .
O6 Co2 O1 Co4 -104.4(2) 1_556 .
O8 Co2 O1 Co4 76.1(2) 1_456 .
O4 Co1 O2 Co2 171.8(3) . .
O7 Co1 O2 Co2 -7.9(3) 1_556 .
O9 Co1 O2 Co2 -97.4(3) 2_765 .
O13 Co1 O2 Co2 85.8(3) 1_654 .
O4 Co1 O2 Co4 66.4(2) . .
O7 Co1 O2 Co4 -113.3(2) 1_556 .
O9 Co1 O2 Co4 157.2(2) 2_765 .
O13 Co1 O2 Co4 -19.5(2) 1_654 .
O1 Co2 O2 Co1 -99.4(3) . .
O6 Co2 O2 Co1 -19.2(3) 1_556 .
OW1 Co2 O2 Co1 71.3(3) . .
O8 Co2 O2 Co1 159.8(3) 1_456 .
O1 Co2 O2 Co4 7.3(2) . .
O6 Co2 O2 Co4 87.5(2) 1_556 .
OW1 Co2 O2 Co4 178.0(2) . .
O8 Co2 O2 Co4 -93.6(2) 1_456 .
O3 Co4 O2 Co1 -67.1(2) . .
O1 Co4 O2 Co1 118.6(2) . .
O13 Co4 O2 Co1 19.9(2) 1_654 .
OW3 Co4 O2 Co1 -155.2(2) . .
O3 Co4 O2 Co2 166.9(2) . .
O1 Co4 O2 Co2 -7.4(2) . .
O13 Co4 O2 Co2 -106.0(2) 1_654 .
OW3 Co4 O2 Co2 78.8(2) . .
OW2 Co4 O3 C1 -132.3(7) . .
O2 Co4 O3 C1 39.1(7) . .
O13 Co4 O3 C1 -40.6(7) 1_654 .
OW3 Co4 O3 C1 127.0(7) . .
O2 Co1 O4 C1 -44.3(7) . .
O7 Co1 O4 C1 132.8(19) 1_556 .
N1 Co1 O4 C1 135.0(7) . .
O9 Co1 O4 C1 -130.5(7) 2_765 .
O13 Co1 O4 C1 35.8(7) 1_654 .
O2 Co2 O11 C33 96.1(15) . .
O1 Co2 O11 C33 38.2(7) . .
O6 Co2 O11 C33 -42.8(7) 1_556 .
OW1 Co2 O11 C33 -132.9(7) . .
O8 Co2 O11 C33 138.3(7) 1_456 .
O1 Co3 O19 C33 -45.9(8) . .
O14 Co3 O19 C33 129(2) 1_654 .
N3 Co3 O19 C33 132.3(8) . .
O16 Co3 O19 C33 -135.5(8) 2_657 .
O6 Co3 O19 C33 34.5(8) 1_556 .
O2 Co1 N1 C17 103(18) . .
O4 Co1 N1 C17 37.6(6) . .
O7 Co1 N1 C17 -142.6(6) 1_556 .
O9 Co1 N1 C17 -53.1(6) 2_765 .
O13 Co1 N1 C17 123.6(6) 1_654 .
O2 Co1 N1 C21 -79(18) . .
O4 Co1 N1 C21 -144.8(6) . .
O7 Co1 N1 C21 35.0(6) 1_556 .
O9 Co1 N1 C21 124.5(6) 2_765 .
O13 Co1 N1 C21 -58.8(6) 1_654 .
O1 Co3 N3 C25 -111(5) . .
O19 Co3 N3 C25 -155.1(7) . .
O14 Co3 N3 C25 24.5(6) 1_654 .
O16 Co3 N3 C25 112.8(7) 2_657 .
O6 Co3 N3 C25 -66.3(7) 1_556 .
O1 Co3 N3 C29 73(5) . .
O19 Co3 N3 C29 29.5(6) . .
O14 Co3 N3 C29 -150.9(6) 1_654 .
O16 Co3 N3 C29 -62.6(6) 2_657 .
O6 Co3 N3 C29 118.3(6) 1_556 .
Co1 O4 C1 O3 10.7(12) . .
Co1 O4 C1 C2 -167.9(5) . .
Co4 O3 C1 O4 -8.1(12) . .
Co4 O3 C1 C2 170.6(5) . .
O4 C1 C2 C3 -172.3(8) . .
O3 C1 C2 C3 8.9(11) . .
O4 C1 C2 C7 7.8(12) . .
O3 C1 C2 C7 -170.9(7) . .
C7 C2 C3 C4 -1.4(13) . .
C1 C2 C3 C4 178.8(8) . .
C2 C3 C4 C5 0.1(14) . .
C3 C4 C5 C6 0.2(13) . .
C3 C4 C5 C8 -174.8(8) . .
C4 C5 C6 C7 0.8(13) . .
C8 C5 C6 C7 175.9(8) . .
C5 C6 C7 C2 -2.2(14) . .
C3 C2 C7 C6 2.4(13) . .
C1 C2 C7 C6 -177.7(8) . .
C9 O5 C8 C5 -161.9(7) . .
C4 C5 C8 O5 -146.2(8) . .
C6 C5 C8 O5 38.9(11) . .
C8 O5 C9 C10 165.5(7) . .
C8 O5 C9 C16 -14.9(12) . .
O5 C9 C10 C11 -177.6(7) . .
C16 C9 C10 C11 2.8(12) . .
C9 C10 C11 C13 -3.1(12) . .
C9 C10 C11 C12 177.2(7) . .
Co1 O9 C12 O8 122.0(8) 2_765 .
Co1 O9 C12 C11 -62.6(10) 2_765 .
Co2 O8 C12 O9 42.3(10) 1_654 .
Co2 O8 C12 C11 -133.2(6) 1_654 .
C10 C11 C12 O9 -70.2(10) . .
C13 C11 C12 O9 110.1(9) . .
C10 C11 C12 O8 105.5(9) . .
C13 C11 C12 O8 -74.2(10) . .
C10 C11 C13 C14 0.9(12) . .
C12 C11 C13 C14 -179.4(7) . .
C11 C13 C14 C16 1.6(12) . .
C11 C13 C14 C15 -174.7(7) . .
Co2 O6 C15 O7 -37.8(10) 1_554 .
Co3 O6 C15 O7 102.8(8) 1_554 .
Co2 O6 C15 C14 144.6(6) 1_554 .
Co3 O6 C15 C14 -74.8(9) 1_554 .
Co1 O7 C15 O6 -19.3(12) 1_554 .
Co1 O7 C15 C14 158.2(5) 1_554 .
C13 C14 C15 O6 162.7(7) . .
C16 C14 C15 O6 -13.6(11) . .
C13 C14 C15 O7 -14.9(11) . .
C16 C14 C15 O7 168.8(7) . .
O5 C9 C16 C14 -179.8(7) . .
C10 C9 C16 C14 -0.2(12) . .
C13 C14 C16 C9 -2.0(12) . .
C15 C14 C16 C9 174.4(7) . .
C21 N1 C17 C18 0.2(12) . .
Co1 N1 C17 C18 178.0(6) . .
N1 C17 C18 C19 -0.7(13) . .
C17 C18 C19 C20 1.7(13) . .
C17 C18 C19 C22 -173.2(9) . .
C18 C19 C20 C21 -2.2(13) . .
C22 C19 C20 C21 172.9(9) . .
C17 N1 C21 C20 -0.8(12) . .
Co1 N1 C21 C20 -178.5(6) . .
C19 C20 C21 N1 1.8(13) . .
C23 N2 C22 C19 -73.0(11) . .
C24 N2 C22 C19 166.8(8) 2_865 .
C18 C19 C22 N2 -19.9(14) . .
C20 C19 C22 N2 165.2(8) . .
C24 N2 C23 C24 -58.5(13) 2_865 .
C22 N2 C23 C24 180.0(9) . .
N2 C23 C24 N2 60.3(12) . 2_865
C29 N3 C25 C26 2.4(12) . .
Co3 N3 C25 C26 -173.2(6) . .
N3 C25 C26 C27 -1.4(13) . .
C25 C26 C27 C28 -0.3(13) . .
C25 C26 C27 C30 177.3(8) . .
C26 C27 C28 C29 0.8(13) . .
C30 C27 C28 C29 -176.7(8) . .
C25 N3 C29 C28 -1.7(12) . .
Co3 N3 C29 C28 174.1(6) . .
C27 C28 C29 N3 0.2(13) . .
C31 N4 C30 C27 -73.4(10) . .
C32 N4 C30 C27 163.7(8) 2_757 .
C28 C27 C30 N4 -16.7(13) . .
C26 C27 C30 N4 165.7(8) . .
C30 N4 C31 C32 174.9(8) . .
C32 N4 C31 C32 -59.3(12) 2_757 .
N4 C31 C32 N4 60.3(11) . 2_757
Co3 O19 C33 O11 8.5(13) . .
Co3 O19 C33 C34 -173.2(5) . .
Co2 O11 C33 O19 -4.2(13) . .
Co2 O11 C33 C34 177.6(5) . .
O19 C33 C34 C39 3.2(13) . .
O11 C33 C34 C39 -178.4(8) . .
O19 C33 C34 C35 178.9(8) . .
O11 C33 C34 C35 -2.7(13) . .
C39 C34 C35 C36 -1.7(13) . .
C33 C34 C35 C36 -177.5(8) . .
C34 C35 C36 C37 0.5(14) . .
C35 C36 C37 C38 0.9(14) . .
C35 C36 C37 C40 -177.9(9) . .
C36 C37 C38 C39 -1.1(14) . .
C40 C37 C38 C39 177.7(9) . .
C35 C34 C39 C38 1.5(15) . .
C33 C34 C39 C38 177.4(9) . .
C37 C38 C39 C34 -0.1(16) . .
C41 O12 C40 C37 -171.1(7) . .
C36 C37 C40 O12 -143.6(8) . .
C38 C37 C40 O12 37.6(12) . .
C40 O12 C41 C42 -8.1(12) . .
C40 O12 C41 C48 170.6(7) . .
O12 C41 C42 C43 -179.8(8) . .
C48 C41 C42 C43 1.6(12) . .
C41 C42 C43 C45 -1.1(12) . .
C41 C42 C43 C44 175.9(7) . .
Co3 O14 C44 O13 -12.5(12) 1_456 .
Co3 O14 C44 C43 166.2(5) 1_456 .
Co4 O13 C44 O14 -37.5(10) 1_456 .
Co1 O13 C44 O14 96.6(9) 1_456 .
Co4 O13 C44 C43 143.8(5) 1_456 .
Co1 O13 C44 C43 -82.1(8) 1_456 .
C45 C43 C44 O14 -10.7(11) . .
C42 C43 C44 O14 172.2(7) . .
C45 C43 C44 O13 168.2(7) . .
C42 C43 C44 O13 -8.9(11) . .
C42 C43 C45 C46 0.1(12) . .
C44 C43 C45 C46 -176.9(7) . .
C43 C45 C46 C48 0.3(12) . .
C43 C45 C46 C47 -179.6(7) . .
Co3 O16 C47 O15 90.7(9) 2_657 .
Co3 O16 C47 C46 -90.0(7) 2_657 .
C48 C46 C47 O15 144.5(8) . .
C45 C46 C47 O15 -35.6(11) . .
C48 C46 C47 O16 -34.8(11) . .
C45 C46 C47 O16 145.1(8) . .
C45 C46 C48 C41 0.2(13) . .
C47 C46 C48 C41 -179.9(8) . .
O12 C41 C48 C46 -179.9(7) . .
C42 C41 C48 C46 -1.1(13) . .
